data_4342350
loop_
_publ_author_name
'Bhattacharya, Saurav'
'Bhattacharyya, Aninda J.'
'Natarajan, Srinivasan'

_publ_section_title
;
 High proton mobility, solvent induced single crystal to single crystal
 structural transformation, and related studies on a family of compounds
 formed from mn3 oxo-clusters.
;
_journal_issue 4
_journal_name_full 'Inorganic chemistry'
_journal_page_first 1254
_journal_page_last 1271
_journal_paper_doi 10.1021/ic5018517
_journal_volume 54
_journal_year 2015
_chemical_formula_sum 'C60 H46 Mn3 N3 O23 S3'
_chemical_formula_weight 1438.00
_chemical_name_common 'Manganese sulfonyldibenzoates'
_chemical_name_systematic
;
 ?
;
_space_group_IT_number 14
_symmetry_cell_setting monoclinic
_symmetry_space_group_name_Hall '-P 2yn'
_symmetry_space_group_name_H-M 'P 1 21/n 1'
_atom_sites_solution_hydrogens geom
_atom_sites_solution_primary direct
_atom_sites_solution_secondary difmap
_audit_creation_method SHELXL-97
_cell_angle_alpha 90.00
_cell_angle_beta 99.178(2)
_cell_angle_gamma 90.00
_cell_formula_units_Z 4
_cell_length_a 16.7094(3)
_cell_length_b 20.2857(4)
_cell_length_c 17.1936(3)
_cell_measurement_temperature 120(2)
_cell_volume 5753.36(19)
_computing_cell_refinement 'CrysAlisPro CCD (Oxford Diffraction, 2009)'
_computing_data_collection 'CrysAlisPro CCD (Oxford Diffraction, 2009)'
_computing_data_reduction 'CrysAlisPro RED (Oxford Diffraction, 2009)'
_computing_molecular_graphics 'Ortep-3 (Farrugia, 1997) and CAMERON (Watkin et al., 1993)'
_computing_publication_material 'WinGX (Farrugia, 1999)'
_computing_structure_refinement 'SHELXL-97 (Sheldrick, 1997)'
_computing_structure_solution 'SHELXL-97 (Sheldrick, 1997)'
_diffrn_ambient_temperature 120(2)
_diffrn_measured_fraction_theta_full 0.999
_diffrn_measured_fraction_theta_max 0.999
_diffrn_measurement_device_type 'Oxford Xcalibur,Eos(Nova) CCD detector'
_diffrn_measurement_method 'f\w scans'
_diffrn_radiation_monochromator graphite
_diffrn_radiation_source 'fine-focus sealed tube'
_diffrn_radiation_type MoK\a
_diffrn_radiation_wavelength 0.71073
_diffrn_reflns_av_R_equivalents 0.0491
_diffrn_reflns_av_sigmaI/netI 0.0619
_diffrn_reflns_limit_h_max 20
_diffrn_reflns_limit_h_min -18
_diffrn_reflns_limit_k_max 23
_diffrn_reflns_limit_k_min -25
_diffrn_reflns_limit_l_max 20
_diffrn_reflns_limit_l_min -21
_diffrn_reflns_number 30267
_diffrn_reflns_theta_full 26.00
_diffrn_reflns_theta_max 26.00
_diffrn_reflns_theta_min 2.40
_exptl_absorpt_coefficient_mu 0.847
_exptl_absorpt_correction_T_max 0.919
_exptl_absorpt_correction_T_min 0.859
_exptl_absorpt_correction_type multi-scan
_exptl_absorpt_process_details 'CrysAlis RED (Oxford Diffraction,2009)'
_exptl_crystal_colour Pale_Blue
_exptl_crystal_density_diffrn 1.660
_exptl_crystal_density_method 'not measured'
_exptl_crystal_description Block
_exptl_crystal_F_000 2936
_exptl_crystal_size_max 0.20
_exptl_crystal_size_mid 0.15
_exptl_crystal_size_min 0.10
_refine_diff_density_max 1.649
_refine_diff_density_min -1.129
_refine_diff_density_rms 0.117
_refine_ls_extinction_method none
_refine_ls_goodness_of_fit_ref 1.043
_refine_ls_hydrogen_treatment mixed
_refine_ls_matrix_type full
_refine_ls_number_parameters 778
_refine_ls_number_reflns 11290
_refine_ls_number_restraints 0
_refine_ls_restrained_S_all 1.043
_refine_ls_R_factor_all 0.0912
_refine_ls_R_factor_gt 0.0729
_refine_ls_shift/su_max 0.001
_refine_ls_shift/su_mean 0.000
_refine_ls_structure_factor_coef Fsqd
_refine_ls_weighting_details 'calc w=1/[\s^2^(Fo^2^)+(0.1014P)^2^+17.4810P] where P=(Fo^2^+2Fc^2^)/3'
_refine_ls_weighting_scheme calc
_refine_ls_wR_factor_gt 0.1940
_refine_ls_wR_factor_ref 0.2073
_reflns_number_gt 8886
_reflns_number_total 11290
_reflns_threshold_expression >2sigma(I)
_cod_data_source_file ic5018517_si_002.cif
_cod_data_source_block Compound_IIe
_cod_depositor_comments
;
The following automatic conversions were performed:

'_symmetry_cell_setting' value 'Monoclinic' changed to 'monoclinic'
according to
/usr/data/users/saulius/crontab/automatic-downloads/rss-feeds/ACS/lib/dictionaries/cif_core.dic
dictionary named 'cif_core.dic' version 2.4.2 from 2011-04-26.

Automatic conversion script
Id: cif_fix_values 3008 2015-01-20 13:52:24Z robertas 

 Adding full bibliography for 4342345--4342351.cif.
;
_cod_original_cell_volume 5753.36(18)
_cod_original_sg_symbol_H-M P2(1)/n
_cod_database_code 4342350

loop_
_symmetry_equiv_pos_as_xyz
'x, y, z'
'-x+1/2, y+1/2, -z+1/2'
'-x, -y, -z'
'x-1/2, -y-1/2, z-1/2'

loop_
_atom_site_label
_atom_site_type_symbol
_atom_site_fract_x
_atom_site_fract_y
_atom_site_fract_z
_atom_site_U_iso_or_equiv
_atom_site_adp_type
_atom_site_occupancy
_atom_site_symmetry_multiplicity
_atom_site_calc_flag
_atom_site_refinement_flags
Mn1 Mn -0.03088(4) 0.83354(3) 0.24752(4) 0.02249(18) Uani 1 1 d .
Mn2 Mn -0.13584(5) 0.87503(4) 0.05289(4) 0.0315(2) Uani 1 1 d .
Mn3 Mn 0.08766(4) 0.85221(4) 0.44303(4) 0.02547(19) Uani 1 1 d .
S1 S -0.54795(7) 0.72510(6) 0.22902(7) 0.0265(3) Uani 1 1 d .
S2 S 0.10693(7) 0.51409(6) -0.04221(7) 0.0260(3) Uani 1 1 d .
S3 S 0.04270(9) 0.43195(6) 0.34433(9) 0.0363(3) Uani 1 1 d .
N1 N -0.2438(4) 0.8495(3) -0.1869(4) 0.0643(16) Uiso 1 1 d .
N2 N 0.2594(4) 0.8721(3) 0.6491(4) 0.0634(18) Uani 1 1 d .
N3 N 0.7353(6) 0.7100(5) 0.4773(4) 0.094(3) Uani 1 1 d .
O1 O 0.0149(3) 0.7568(2) 0.3253(2) 0.0508(11) Uani 1 1 d .
O2 O -0.4316(2) 0.41770(17) 0.3240(2) 0.0340(8) Uani 1 1 d .
O3 O -0.0132(2) 0.76861(19) 0.1534(2) 0.0386(9) Uani 1 1 d .
O4 O 0.4095(2) 0.3685(2) 0.2543(2) 0.0407(9) Uani 1 1 d .
O5 O -0.1571(2) 0.80712(17) 0.24341(19) 0.0289(7) Uani 1 1 d .
O6 O 0.4626(2) 0.61077(19) -0.1403(2) 0.0361(9) Uani 1 1 d .
O7 O -0.1953(3) 0.8732(4) -0.0608(2) 0.0826(19) Uani 1 1 d .
O8 O -0.2011(2) 0.8129(2) 0.1145(2) 0.0417(10) Uani 1 1 d .
O9 O -0.0524(2) 0.80423(18) 0.0302(2) 0.0370(9) Uani 1 1 d .
O10 O -0.4489(4) 0.4560(2) 0.4392(3) 0.0731(17) Uani 1 1 d .
O11 O -0.2268(4) 0.9518(3) 0.0691(3) 0.102(3) Uani 1 1 d .
O12 O 0.3414(2) 0.38620(19) 0.1341(2) 0.0348(8) Uani 1 1 d .
O13 O 0.1661(3) 0.8687(2) 0.5443(2) 0.0480(10) Uani 1 1 d .
O14 O 0.0812(2) 0.75110(18) 0.4457(2) 0.0371(9) Uani 1 1 d .
O15 O 0.4929(2) 0.6000(2) -0.0127(2) 0.0424(9) Uani 1 1 d .
O16 O -0.3606(7) 1.0246(7) 0.0930(6) 0.192(5) Uani 1 1 d .
O17 O -0.5736(2) 0.76500(17) 0.2895(2) 0.0319(8) Uani 1 1 d .
O18 O -0.5967(2) 0.72184(19) 0.1532(2) 0.0356(8) Uani 1 1 d .
O19 O 0.0619(2) 0.50031(17) -0.1177(2) 0.0340(8) Uani 1 1 d .
O20 O 0.1101(2) 0.46704(17) 0.0198(2) 0.0335(8) Uani 1 1 d .
O21 O 0.0503(3) 0.40166(19) 0.4198(3) 0.0487(11) Uani 1 1 d .
O22 O -0.0241(2) 0.41598(19) 0.2848(3) 0.0474(11) Uani 1 1 d .
O199 O 0.7901(6) 0.6418(5) 0.4022(5) 0.154(4) Uani 1 1 d .
C1 C -0.2112(3) 0.8033(2) 0.1842(3) 0.0284(10) Uani 1 1 d .
C2 C -0.2945(3) 0.7841(2) 0.1969(3) 0.0259(10) Uani 1 1 d .
C3 C -0.3145(3) 0.7768(2) 0.2720(3) 0.0296(10) Uani 1 1 d .
H3 H -0.2749 0.7833 0.3159 0.036 Uiso 1 1 calc R
C4 C -0.3920(3) 0.7599(2) 0.2822(3) 0.0270(10) Uani 1 1 d .
H4 H -0.4054 0.7557 0.3325 0.032 Uiso 1 1 calc R
C5 C -0.4494(3) 0.7494(2) 0.2164(3) 0.0250(10) Uani 1 1 d .
C6 C -0.4310(3) 0.7570(2) 0.1413(3) 0.0268(10) Uani 1 1 d .
H6 H -0.4705 0.7500 0.0975 0.032 Uiso 1 1 calc R
C7 C -0.3541(3) 0.7749(2) 0.1321(3) 0.0268(10) Uani 1 1 d .
H7 H -0.3418 0.7811 0.0817 0.032 Uiso 1 1 calc R
C8 C -0.5328(3) 0.6448(2) 0.2665(3) 0.0271(10) Uani 1 1 d .
C9 C -0.5298(3) 0.6347(2) 0.3470(3) 0.0326(11) Uani 1 1 d .
H9 H -0.5409 0.6690 0.3796 0.039 Uiso 1 1 calc R
C10 C -0.5102(4) 0.5732(3) 0.3771(3) 0.0358(12) Uani 1 1 d .
H10 H -0.5090 0.5653 0.4306 0.043 Uiso 1 1 calc R
C11 C -0.4922(3) 0.5229(3) 0.3286(3) 0.0343(12) Uani 1 1 d .
C12 C -0.4987(3) 0.5329(2) 0.2479(3) 0.0330(11) Uani 1 1 d .
H12 H -0.4892 0.4983 0.2153 0.040 Uiso 1 1 calc R
C13 C -0.5194(3) 0.5940(2) 0.2163(3) 0.0316(11) Uani 1 1 d .
H13 H -0.5242 0.6010 0.1623 0.038 Uiso 1 1 calc R
C14 C -0.4579(4) 0.4611(3) 0.3655(3) 0.0435(14) Uani 1 1 d .
C15 C -0.0193(3) 0.7637(3) 0.0799(3) 0.0317(11) Uani 1 1 d .
C16 C 0.0146(3) 0.7021(2) 0.0484(3) 0.0266(10) Uani 1 1 d .
C17 C 0.0039(3) 0.6907(2) -0.0314(3) 0.0265(10) Uani 1 1 d .
H17 H -0.0230 0.7216 -0.0660 0.032 Uiso 1 1 calc R
C18 C 0.0329(3) 0.6333(2) -0.0606(3) 0.0243(9) Uani 1 1 d .
H18 H 0.0261 0.6253 -0.1145 0.029 Uiso 1 1 calc R
C19 C 0.0722(3) 0.5883(2) -0.0075(3) 0.0232(9) Uani 1 1 d .
C20 C 0.0826(3) 0.5999(3) 0.0722(3) 0.0300(11) Uani 1 1 d .
H20 H 0.1092 0.5689 0.1071 0.036 Uiso 1 1 calc R
C21 C 0.0540(3) 0.6570(3) 0.1004(3) 0.0330(11) Uani 1 1 d .
H21 H 0.0613 0.6651 0.1543 0.040 Uiso 1 1 calc R
C22 C 0.2069(3) 0.5327(2) -0.0548(3) 0.0243(9) Uani 1 1 d .
C23 C 0.2214(3) 0.5609(2) -0.1239(3) 0.0304(11) Uani 1 1 d .
H23 H 0.1789 0.5675 -0.1651 0.036 Uiso 1 1 calc R
C24 C 0.2990(3) 0.5796(3) -0.1319(3) 0.0311(11) Uani 1 1 d .
H24 H 0.3093 0.5983 -0.1787 0.037 Uiso 1 1 calc R
C25 C 0.3607(3) 0.5701(2) -0.0701(3) 0.0273(10) Uani 1 1 d .
C26 C 0.3456(3) 0.5401(3) -0.0013(3) 0.0320(11) Uani 1 1 d .
H26 H 0.3881 0.5327 0.0398 0.038 Uiso 1 1 calc R
C27 C 0.2687(3) 0.5212(3) 0.0065(3) 0.0313(11) Uani 1 1 d .
H27 H 0.2584 0.5010 0.0524 0.038 Uiso 1 1 calc R
C28 C 0.4437(3) 0.5949(2) -0.0755(3) 0.0285(10) Uani 1 1 d .
C29 C 0.0471(3) 0.7252(2) 0.3825(3) 0.0277(10) Uani 1 1 d .
C30 C 0.0469(3) 0.6522(2) 0.3754(3) 0.0262(10) Uani 1 1 d .
C31 C 0.0173(3) 0.6242(2) 0.3032(3) 0.0273(10) Uani 1 1 d .
H31 H -0.0022 0.6511 0.2607 0.033 Uiso 1 1 calc R
C32 C 0.0165(3) 0.5574(3) 0.2938(3) 0.0324(11) Uani 1 1 d .
H32 H -0.0030 0.5387 0.2450 0.039 Uiso 1 1 calc R
C33 C 0.0447(3) 0.5182(2) 0.3573(3) 0.0292(11) Uani 1 1 d .
C34 C 0.0725(5) 0.5445(3) 0.4288(4) 0.0514(16) Uani 1 1 d .
H34 H 0.0901 0.5172 0.4716 0.062 Uiso 1 1 calc R
C35 C 0.0744(4) 0.6121(3) 0.4376(3) 0.0471(16) Uani 1 1 d .
H35 H 0.0945 0.6305 0.4863 0.057 Uiso 1 1 calc R
C36 C 0.1313(3) 0.4164(2) 0.3040(3) 0.0321(11) Uani 1 1 d .
C37 C 0.1308(3) 0.4255(2) 0.2244(3) 0.0286(10) Uani 1 1 d .
H37 H 0.0839 0.4393 0.1920 0.034 Uiso 1 1 calc R
C38 C 0.2010(3) 0.4137(2) 0.1934(3) 0.0277(10) Uani 1 1 d .
H38 H 0.2011 0.4187 0.1396 0.033 Uiso 1 1 calc R
C39 C 0.2708(3) 0.3948(2) 0.2420(3) 0.0281(10) Uani 1 1 d .
C40 C 0.2700(4) 0.3852(3) 0.3215(3) 0.0453(14) Uani 1 1 d .
H40 H 0.3169 0.3714 0.3540 0.054 Uiso 1 1 calc R
C41 C 0.1999(4) 0.3959(3) 0.3529(3) 0.0467(15) Uani 1 1 d .
H41 H 0.1993 0.3893 0.4063 0.056 Uiso 1 1 calc R
C42 C 0.3472(3) 0.3823(2) 0.2076(3) 0.0291(11) Uani 1 1 d .
C43 C -0.2398(9) 0.9780(7) 0.1427(7) 0.149(6) Uani 1 1 d .
H43A H -0.2131 0.9496 0.1843 0.179 Uiso 1 1 calc R
H43B H -0.2140 1.0209 0.1496 0.179 Uiso 1 1 calc R
C44 C -0.3206(5) 0.9850(5) 0.1521(6) 0.085(2) Uani 1 1 d .
H44A H -0.3463 0.9420 0.1502 0.102 Uiso 1 1 calc R
H44B H -0.3236 1.0045 0.2030 0.102 Uiso 1 1 calc R
C45A C -0.2151(7) 0.8798(6) -0.1230(7) 0.091(3) Uiso 1 1 d .
C45B C -0.2208(13) 0.8324(12) -0.1142(14) 0.190(8) Uiso 1 1 d .
C46A C -0.2086(10) 0.9592(9) -0.1365(10) 0.161(6) Uiso 1 1 d .
C46B C -0.2242(8) 0.7633(7) -0.0955(8) 0.122(4) Uiso 1 1 d .
C47A C -0.2686(13) 0.8751(11) -0.2693(13) 0.202(8) Uiso 1 1 d .
C47B C -0.2403(9) 0.9296(8) -0.2096(9) 0.140(5) Uiso 1 1 d .
C48A C -0.2593(11) 0.7772(9) -0.1810(11) 0.168(6) Uiso 1 1 d .
C48B C -0.2731(9) 0.8037(8) -0.2542(9) 0.138(5) Uiso 1 1 d .
C49 C 0.2984(6) 0.8366(4) 0.5340(6) 0.094(3) Uani 1 1 d .
H49A H 0.3492 0.8334 0.5688 0.140 Uiso 1 1 calc R
H49B H 0.3037 0.8665 0.4919 0.140 Uiso 1 1 calc R
H49C H 0.2830 0.7939 0.5126 0.140 Uiso 1 1 calc R
C50 C 0.2310(5) 0.8630(5) 0.5814(6) 0.085(2) Uani 1 1 d .
C51 C 0.1926(5) 0.8976(4) 0.6967(5) 0.072(2) Uani 1 1 d .
H51A H 0.2164 0.9046 0.7507 0.109 Uiso 1 1 calc R
H51B H 0.1501 0.8655 0.6941 0.109 Uiso 1 1 calc R
H51C H 0.1706 0.9384 0.6744 0.109 Uiso 1 1 calc R
C52 C 0.3336(5) 0.8656(4) 0.6972(6) 0.091(3) Uani 1 1 d .
H52A H 0.3287 0.8790 0.7498 0.136 Uiso 1 1 calc R
H52B H 0.3729 0.8928 0.6776 0.136 Uiso 1 1 calc R
H52C H 0.3507 0.8204 0.6977 0.136 Uiso 1 1 calc R
C53 C 0.8690(5) 0.7375(6) 0.4573(5) 0.106(4) Uani 1 1 d .
H53A H 0.9077 0.7173 0.4292 0.160 Uiso 1 1 calc R
H53B H 0.8915 0.7405 0.5122 0.160 Uiso 1 1 calc R
H53C H 0.8561 0.7809 0.4367 0.160 Uiso 1 1 calc R
C54 C 0.7940(7) 0.6969(6) 0.4480(6) 0.098(4) Uani 1 1 d .
C55 C 0.6643(7) 0.6686(6) 0.4696(6) 0.107(4) Uani 1 1 d .
H55A H 0.6247 0.6883 0.4972 0.161 Uiso 1 1 calc R
H55B H 0.6790 0.6260 0.4915 0.161 Uiso 1 1 calc R
H55C H 0.6418 0.6640 0.4149 0.161 Uiso 1 1 calc R
C56 C 0.7350(5) 0.7736(6) 0.5226(6) 0.095(3) Uani 1 1 d .
H56A H 0.6847 0.7778 0.5424 0.143 Uiso 1 1 calc R
H56B H 0.7411 0.8101 0.4884 0.143 Uiso 1 1 calc R
H56C H 0.7791 0.7735 0.5659 0.143 Uiso 1 1 calc R

loop_
_atom_site_aniso_label
_atom_site_aniso_U_11
_atom_site_aniso_U_22
_atom_site_aniso_U_33
_atom_site_aniso_U_23
_atom_site_aniso_U_13
_atom_site_aniso_U_12
Mn1 0.0231(4) 0.0238(4) 0.0204(4) -0.0008(3) 0.0029(3) -0.0007(3)
Mn2 0.0383(5) 0.0347(4) 0.0228(4) 0.0004(3) 0.0086(3) 0.0033(3)
Mn3 0.0238(4) 0.0277(4) 0.0251(4) 0.0002(3) 0.0046(3) 0.0008(3)
S1 0.0245(6) 0.0261(6) 0.0291(6) 0.0011(5) 0.0049(5) 0.0008(5)
S2 0.0231(6) 0.0239(6) 0.0303(6) -0.0017(4) 0.0019(5) -0.0038(4)
S3 0.0389(8) 0.0259(6) 0.0499(8) -0.0015(5) 0.0246(6) -0.0025(5)
N2 0.059(4) 0.044(3) 0.070(4) 0.006(3) -0.040(3) -0.012(3)
N3 0.093(6) 0.132(8) 0.053(4) 0.029(4) -0.002(4) 0.036(6)
O1 0.073(3) 0.034(2) 0.041(2) 0.0106(18) -0.006(2) 0.014(2)
O2 0.042(2) 0.0240(18) 0.037(2) -0.0080(14) 0.0095(16) 0.0025(15)
O3 0.039(2) 0.045(2) 0.031(2) -0.0151(16) 0.0035(16) 0.0048(17)
O4 0.029(2) 0.053(2) 0.040(2) 0.0057(18) 0.0082(17) 0.0112(17)
O5 0.0248(18) 0.0340(19) 0.0282(18) -0.0030(14) 0.0046(14) -0.0060(14)
O6 0.030(2) 0.044(2) 0.037(2) 0.0115(16) 0.0150(16) 0.0030(16)
O7 0.065(3) 0.164(6) 0.015(2) -0.021(3) -0.006(2) 0.007(4)
O8 0.038(2) 0.065(3) 0.0245(19) -0.0027(17) 0.0114(16) -0.0131(19)
O9 0.043(2) 0.032(2) 0.040(2) 0.0003(16) 0.0189(17) 0.0043(16)
O10 0.144(5) 0.042(3) 0.041(3) 0.014(2) 0.038(3) 0.038(3)
O11 0.134(6) 0.125(5) 0.043(3) -0.008(3) 0.004(3) 0.092(5)
O12 0.0282(19) 0.048(2) 0.0299(19) 0.0028(16) 0.0104(15) 0.0068(16)
O13 0.047(3) 0.043(2) 0.046(2) 0.0075(18) -0.0190(19) -0.0076(19)
O14 0.051(2) 0.0296(19) 0.029(2) -0.0023(15) 0.0012(16) -0.0031(17)
O15 0.032(2) 0.058(3) 0.038(2) 0.0039(18) 0.0075(17) -0.0126(18)
O16 0.151(10) 0.278(15) 0.148(9) -0.014(10) 0.027(7) 0.004(10)
O17 0.0312(19) 0.0291(19) 0.037(2) 0.0019(14) 0.0114(15) 0.0039(14)
O18 0.0279(19) 0.044(2) 0.033(2) 0.0008(16) -0.0017(15) -0.0014(16)
O19 0.032(2) 0.0328(19) 0.035(2) -0.0121(15) -0.0020(15) -0.0046(15)
O20 0.0266(18) 0.0287(18) 0.045(2) 0.0093(15) 0.0048(15) -0.0060(14)
O21 0.067(3) 0.030(2) 0.061(3) 0.0109(18) 0.044(2) 0.0053(19)
O22 0.034(2) 0.033(2) 0.079(3) -0.018(2) 0.021(2) -0.0120(17)
O199 0.165(9) 0.154(8) 0.126(7) -0.070(6) -0.026(6) 0.056(7)
C1 0.030(3) 0.027(2) 0.029(3) -0.0038(19) 0.006(2) -0.004(2)
C2 0.028(3) 0.025(2) 0.026(2) -0.0011(18) 0.0088(19) -0.0031(19)
C3 0.031(3) 0.033(3) 0.023(2) -0.0006(19) 0.0021(19) -0.004(2)
C4 0.030(3) 0.030(3) 0.022(2) -0.0010(18) 0.0066(19) -0.004(2)
C5 0.026(2) 0.021(2) 0.028(2) -0.0001(18) 0.0038(19) -0.0017(18)
C6 0.028(3) 0.029(2) 0.024(2) -0.0035(19) 0.0025(19) -0.0005(19)
C7 0.031(3) 0.031(3) 0.019(2) 0.0030(18) 0.0063(19) 0.004(2)
C8 0.026(2) 0.024(2) 0.031(3) -0.0002(19) 0.0053(19) -0.0059(19)
C9 0.037(3) 0.027(3) 0.037(3) 0.000(2) 0.015(2) 0.001(2)
C10 0.051(3) 0.029(3) 0.030(3) 0.003(2) 0.017(2) 0.001(2)
C11 0.039(3) 0.030(3) 0.036(3) 0.000(2) 0.014(2) 0.002(2)
C12 0.045(3) 0.025(3) 0.030(3) -0.004(2) 0.007(2) -0.001(2)
C13 0.037(3) 0.028(3) 0.030(3) -0.001(2) 0.006(2) -0.003(2)
C14 0.068(4) 0.029(3) 0.038(3) 0.000(2) 0.023(3) 0.002(3)
C15 0.026(3) 0.033(3) 0.038(3) -0.009(2) 0.011(2) -0.007(2)
C16 0.017(2) 0.033(3) 0.030(3) -0.004(2) 0.0046(18) -0.0013(19)
C17 0.025(2) 0.027(2) 0.027(2) -0.0013(19) 0.0027(19) -0.0011(19)
C18 0.022(2) 0.029(2) 0.021(2) -0.0014(18) 0.0009(17) -0.0026(18)
C19 0.021(2) 0.027(2) 0.022(2) -0.0007(18) 0.0050(17) -0.0044(18)
C20 0.024(2) 0.040(3) 0.024(2) 0.003(2) -0.0017(19) 0.002(2)
C21 0.031(3) 0.045(3) 0.023(2) -0.006(2) 0.004(2) 0.002(2)
C22 0.024(2) 0.021(2) 0.028(2) -0.0011(18) 0.0064(18) -0.0002(18)
C23 0.029(3) 0.035(3) 0.027(3) 0.001(2) 0.0024(19) 0.002(2)
C24 0.031(3) 0.037(3) 0.027(3) 0.005(2) 0.010(2) -0.001(2)
C25 0.029(3) 0.023(2) 0.031(3) 0.0006(19) 0.009(2) 0.0009(19)
C26 0.025(3) 0.041(3) 0.029(3) 0.007(2) 0.0011(19) -0.005(2)
C27 0.030(3) 0.037(3) 0.027(3) 0.011(2) 0.003(2) -0.007(2)
C28 0.024(3) 0.026(2) 0.036(3) 0.004(2) 0.008(2) 0.0020(19)
C29 0.027(2) 0.028(2) 0.030(3) 0.004(2) 0.009(2) 0.002(2)
C30 0.024(2) 0.030(3) 0.024(2) 0.0036(19) 0.0030(18) 0.0013(19)
C31 0.024(2) 0.031(3) 0.027(3) 0.0019(19) 0.0028(19) 0.0074(19)
C32 0.030(3) 0.035(3) 0.032(3) -0.006(2) 0.005(2) -0.001(2)
C33 0.030(3) 0.028(3) 0.032(3) -0.002(2) 0.012(2) -0.003(2)
C34 0.083(5) 0.033(3) 0.035(3) 0.006(2) -0.001(3) 0.006(3)
C35 0.081(5) 0.030(3) 0.025(3) -0.001(2) -0.006(3) 0.000(3)
C36 0.037(3) 0.026(3) 0.037(3) -0.001(2) 0.017(2) 0.000(2)
C37 0.022(2) 0.029(3) 0.034(3) -0.003(2) 0.0043(19) -0.0013(19)
C38 0.027(3) 0.029(3) 0.028(3) 0.0007(19) 0.0069(19) 0.000(2)
C39 0.029(3) 0.029(3) 0.028(3) 0.0028(19) 0.008(2) 0.002(2)
C40 0.035(3) 0.067(4) 0.034(3) 0.008(3) 0.006(2) 0.012(3)
C41 0.053(4) 0.062(4) 0.028(3) 0.011(3) 0.016(3) 0.014(3)
C42 0.031(3) 0.026(2) 0.031(3) 0.0031(19) 0.007(2) 0.001(2)
C43 0.172(14) 0.172(13) 0.110(9) 0.018(9) 0.038(9) 0.114(11)
C44 0.051(3) 0.078(4) 0.115(5) 0.033(4) -0.022(3) -0.009(3)
C49 0.081(6) 0.062(5) 0.151(9) 0.050(5) 0.063(6) 0.023(4)
C50 0.051(3) 0.078(4) 0.115(5) 0.033(4) -0.022(3) -0.009(3)
C51 0.078(6) 0.065(5) 0.070(5) -0.014(4) 0.000(4) -0.003(4)
C52 0.070(5) 0.060(5) 0.119(7) 0.018(5) -0.058(5) -0.022(4)
C53 0.048(5) 0.197(12) 0.077(6) 0.047(7) 0.021(4) 0.020(6)
C54 0.091(8) 0.143(10) 0.062(6) 0.046(6) 0.014(5) 0.035(7)
C55 0.082(7) 0.134(10) 0.092(7) 0.039(7) -0.027(6) -0.001(7)
C56 0.060(5) 0.138(9) 0.081(6) -0.032(6) -0.010(4) 0.034(6)

loop_
_atom_type_symbol
_atom_type_description
_atom_type_scat_dispersion_real
_atom_type_scat_dispersion_imag
_atom_type_scat_source
Mn Mn 0.3368 0.7283 'International Tables Vol C Tables 4.2.6.8 and 6.1.1.4'
S S 0.1246 0.1234 'International Tables Vol C Tables 4.2.6.8 and 6.1.1.4'
N N 0.0061 0.0033 'International Tables Vol C Tables 4.2.6.8 and 6.1.1.4'
O O 0.0106 0.0060 'International Tables Vol C Tables 4.2.6.8 and 6.1.1.4'
C C 0.0033 0.0016 'International Tables Vol C Tables 4.2.6.8 and 6.1.1.4'
H H 0.0000 0.0000 'International Tables Vol C Tables 4.2.6.8 and 6.1.1.4'

loop_
_geom_angle_atom_site_label_1
_geom_angle_atom_site_label_2
_geom_angle_atom_site_label_3
_geom_angle
_geom_angle_site_symmetry_1
_geom_angle_site_symmetry_3
O1 Mn1 O2 174.09(16) . 2_455
O1 Mn1 O3 86.88(16) . .
O2 Mn1 O3 96.88(15) 2_455 .
O1 Mn1 O4 90.28(18) . 2
O2 Mn1 O4 85.37(15) 2_455 2
O3 Mn1 O4 87.02(15) . 2
O1 Mn1 O5 95.18(16) . .
O2 Mn1 O5 89.11(14) 2_455 .
O3 Mn1 O5 94.25(14) . .
O4 Mn1 O5 174.45(15) 2 .
O1 Mn1 O6 83.67(15) . 4_576
O2 Mn1 O6 92.41(14) 2_455 4_576
O3 Mn1 O6 170.38(15) . 4_576
O4 Mn1 O6 91.23(14) 2 4_576
O5 Mn1 O6 88.40(13) . 4_576
O7 Mn2 O8 105.3(2) . .
O7 Mn2 O9 92.6(2) . .
O8 Mn2 O9 95.68(16) . .
O7 Mn2 O10 106.7(2) . 2_455
O8 Mn2 O10 145.77(16) . 2_455
O9 Mn2 O10 94.87(19) . 2_455
O7 Mn2 O11 84.0(2) . .
O8 Mn2 O11 86.3(2) . .
O9 Mn2 O11 176.44(17) . .
O10 Mn2 O11 85.1(3) 2_455 .
O7 Mn2 O2 159.8(2) . 2_455
O8 Mn2 O2 88.85(13) . 2_455
O9 Mn2 O2 100.38(14) . 2_455
O10 Mn2 O2 57.20(14) 2_455 2_455
O11 Mn2 O2 82.58(18) . 2_455
O7 Mn2 C14 133.3(2) . 2_455
O8 Mn2 C14 117.06(16) . 2_455
O9 Mn2 C14 101.58(18) . 2_455
O10 Mn2 C14 28.73(16) 2_455 2_455
O11 Mn2 C14 80.0(2) . 2_455
O2 Mn2 C14 28.75(14) 2_455 2_455
O13 Mn3 O12 98.01(17) . 2
O13 Mn3 O14 100.03(16) . .
O12 Mn3 O14 113.00(15) 2 .
O13 Mn3 O15 91.93(17) . 4_576
O12 Mn3 O15 129.14(16) 2 4_576
O14 Mn3 O15 114.04(17) . 4_576
O13 Mn3 O6 145.26(15) . 4_576
O12 Mn3 O6 92.65(14) 2 4_576
O14 Mn3 O6 106.00(14) . 4_576
O15 Mn3 O6 56.61(13) 4_576 4_576
O13 Mn3 C28 119.53(17) . 4_576
O12 Mn3 C28 113.76(15) 2 4_576
O14 Mn3 C28 111.31(16) . 4_576
O15 Mn3 C28 28.34(15) 4_576 4_576
O6 Mn3 C28 28.35(13) 4_576 4_576
O18 S1 O17 119.7(2) . .
O18 S1 C8 108.7(2) . .
O17 S1 C8 107.4(2) . .
O18 S1 C5 108.0(2) . .
O17 S1 C5 108.9(2) . .
C8 S1 C5 102.8(2) . .
O19 S2 O20 120.2(2) . .
O19 S2 C19 108.9(2) . .
O20 S2 C19 107.2(2) . .
O19 S2 C22 107.8(2) . .
O20 S2 C22 108.2(2) . .
C19 S2 C22 103.4(2) . .
O21 S3 O22 120.2(3) . .
O21 S3 C36 108.9(3) . .
O22 S3 C36 106.7(3) . .
O21 S3 C33 108.4(2) . .
O22 S3 C33 108.2(3) . .
C36 S3 C33 103.2(2) . .
C45A N1 C45B 44.7(11) . .
C45A N1 C48A 117.2(10) . .
C45B N1 C48A 72.5(12) . .
C45A N1 C48B 170.4(10) . .
C45B N1 C48B 126.0(13) . .
C48A N1 C48B 53.7(8) . .
C45A N1 C47A 130.5(12) . .
C45B N1 C47A 175.2(15) . .
C48A N1 C47A 112.3(12) . .
C48B N1 C47A 58.8(10) . .
C45A N1 C47B 73.3(8) . .
C45B N1 C47B 117.9(13) . .
C48A N1 C47B 168.7(11) . .
C48B N1 C47B 116.1(9) . .
C47A N1 C47B 57.3(9) . .
C50 N2 C52 138.1(9) . .
C50 N2 C51 110.6(7) . .
C52 N2 C51 111.3(7) . .
C54 N3 C55 123.1(12) . .
C54 N3 C56 118.4(11) . .
C55 N3 C56 118.4(9) . .
C29 O1 Mn1 164.1(4) . .
C14 O2 Mn1 142.2(4) . 2_445
C14 O2 Mn2 84.8(3) . 2_445
Mn1 O2 Mn2 105.84(14) 2_445 2_445
C15 O3 Mn1 144.1(4) . .
C42 O4 Mn1 139.4(3) . 2_545
C1 O5 Mn1 128.0(3) . .
C28 O6 Mn1 161.4(3) . 4_675
C28 O6 Mn3 82.6(3) . 4_675
Mn1 O6 Mn3 101.14(14) 4_675 4_675
C45A O7 C45B 48.9(11) . .
C45A O7 Mn2 166.6(8) . .
C45B O7 Mn2 139.8(13) . .
C1 O8 Mn2 138.4(4) . .
C15 O9 Mn2 124.3(3) . .
C14 O10 Mn2 95.7(4) . 2_445
C43 O11 Mn2 125.3(6) . .
C42 O12 Mn3 132.5(3) . 2_545
C50 O13 Mn3 149.6(7) . .
C29 O14 Mn3 114.5(3) . .
C28 O15 Mn3 98.9(3) . 4_675
O5 C1 O8 125.4(5) . .
O5 C1 C2 117.8(4) . .
O8 C1 C2 116.8(4) . .
C7 C2 C3 118.9(4) . .
C7 C2 C1 119.1(4) . .
C3 C2 C1 122.0(4) . .
C4 C3 C2 120.9(5) . .
C5 C4 C3 118.6(4) . .
C4 C5 C6 121.4(4) . .
C4 C5 S1 118.8(4) . .
C6 C5 S1 119.7(4) . .
C7 C6 C5 119.3(5) . .
C6 C7 C2 120.8(4) . .
C13 C8 C9 121.7(5) . .
C13 C8 S1 119.4(4) . .
C9 C8 S1 118.8(4) . .
C10 C9 C8 118.6(5) . .
C9 C10 C11 120.4(5) . .
C10 C11 C12 120.4(5) . .
C10 C11 C14 118.2(5) . .
C12 C11 C14 121.1(5) . .
C13 C12 C11 120.1(5) . .
C12 C13 C8 118.7(5) . .
O2 C14 O10 121.2(5) . .
O2 C14 C11 119.8(5) . .
O10 C14 C11 118.7(5) . .
O2 C14 Mn2 66.5(3) . 2_445
O10 C14 Mn2 55.6(3) . 2_445
C11 C14 Mn2 163.5(5) . 2_445
O9 C15 O3 126.3(5) . .
O9 C15 C16 116.8(4) . .
O3 C15 C16 116.9(5) . .
C21 C16 C17 120.6(5) . .
C21 C16 C15 119.2(4) . .
C17 C16 C15 120.1(5) . .
C16 C17 C18 120.4(5) . .
C19 C18 C17 118.3(4) . .
C20 C19 C18 121.1(4) . .
C20 C19 S2 119.4(4) . .
C18 C19 S2 119.5(3) . .
C21 C20 C19 120.1(5) . .
C20 C21 C16 119.5(5) . .
C27 C22 C23 121.3(4) . .
C27 C22 S2 118.8(3) . .
C23 C22 S2 119.8(4) . .
C22 C23 C24 120.0(5) . .
C25 C24 C23 119.1(4) . .
C24 C25 C26 120.3(5) . .
C24 C25 C28 119.8(4) . .
C26 C25 C28 119.8(5) . .
C27 C26 C25 120.5(5) . .
C26 C27 C22 118.7(4) . .
O6 C28 O15 121.6(5) . .
O6 C28 C25 120.8(5) . .
O15 C28 C25 117.6(4) . .
O6 C28 Mn3 69.1(3) . 4_675
O15 C28 Mn3 52.8(2) . 4_675
C25 C28 Mn3 168.5(4) . 4_675
O1 C29 O14 123.7(5) . .
O1 C29 C30 117.5(5) . .
O14 C29 C30 118.8(4) . .
C35 C30 C31 119.1(5) . .
C35 C30 C29 122.3(5) . .
C31 C30 C29 118.6(4) . .
C32 C31 C30 120.7(5) . .
C31 C32 C33 119.0(5) . .
C34 C33 C32 121.3(5) . .
C34 C33 S3 120.2(4) . .
C32 C33 S3 118.5(4) . .
C33 C34 C35 119.3(5) . .
C30 C35 C34 120.5(5) . .
C41 C36 C37 121.3(5) . .
C41 C36 S3 119.0(4) . .
C37 C36 S3 119.7(4) . .
C36 C37 C38 119.2(5) . .
C39 C38 C37 120.1(5) . .
C38 C39 C40 119.9(5) . .
C38 C39 C42 119.7(4) . .
C40 C39 C42 120.3(5) . .
C41 C40 C39 120.4(6) . .
C36 C41 C40 119.0(5) . .
O4 C42 O12 126.0(5) . .
O4 C42 C39 117.3(4) . .
O12 C42 C39 116.7(5) . .
C44 C43 O11 115.5(13) . .
O16 C44 C43 109.8(10) . .
C45B C45A O7 75.3(17) . .
C45B C45A N1 68.4(16) . .
O7 C45A N1 143.7(12) . .
C45B C45A C46A 178(2) . .
O7 C45A C46A 104.2(12) . .
N1 C45A C46A 112.0(11) . .
C45B C45A C47B 132(2) . .
O7 C45A C47B 152.7(12) . .
N1 C45A C47B 63.5(8) . .
C46A C45A C47B 48.6(8) . .
C45A C45B O7 55.8(15) . .
C45A C45B N1 67.0(17) . .
O7 C45B N1 123(2) . .
C45A C45B C46B 175(3) . .
O7 C45B C46B 120(2) . .
N1 C45B C46B 117.3(19) . .
C45A C45B C48A 126(2) . .
O7 C45B C48A 176(2) . .
N1 C45B C48A 59.3(12) . .
C46B C45B C48A 58.2(12) . .
C47B C46A C45A 71.6(11) . .
C45B C46B C48A 68.1(12) . .
C48B C47A N1 60.6(11) . .
C48B C47A C47B 127.6(18) . .
N1 C47A C47B 67.0(11) . .
C46A C47B C47A 158.8(17) . .
C46A C47B N1 103.1(12) . .
C47A C47B N1 55.7(10) . .
C46A C47B C45A 59.9(10) . .
C47A C47B C45A 99.0(13) . .
N1 C47B C45A 43.3(6) . .
C48B C48A N1 63.4(11) . .
C48B C48A C46B 162.7(18) . .
N1 C48A C46B 101.7(13) . .
C48B C48A C45B 111.4(17) . .
N1 C48A C45B 48.2(10) . .
C46B C48A C45B 53.7(11) . .
C48A C48B C47A 123.2(17) . .
C48A C48B N1 62.9(11) . .
C47A C48B N1 60.6(11) . .
O13 C50 N2 134.5(11) . .
O13 C50 C49 115.2(10) . .
N2 C50 C49 110.3(8) . .
N3 C54 O199 117.2(13) . .
N3 C54 C53 124.1(13) . .
O199 C54 C53 118.7(10) . .

loop_
_geom_bond_atom_site_label_1
_geom_bond_atom_site_label_2
_geom_bond_distance
_geom_bond_site_symmetry_2
Mn1 O1 2.114(4) .
Mn1 O2 2.138(3) 2_455
Mn1 O3 2.143(3) .
Mn1 O4 2.154(4) 2
Mn1 O5 2.166(3) .
Mn1 O6 2.253(3) 4_576
Mn2 O7 2.047(4) .
Mn2 O8 2.066(4) .
Mn2 O9 2.081(4) .
Mn2 O10 2.158(5) 2_455
Mn2 O11 2.225(5) .
Mn2 O2 2.396(4) 2_455
Mn2 C14 2.603(6) 2_455
Mn3 O13 2.034(4) .
Mn3 O12 2.034(3) 2
Mn3 O14 2.055(4) .
Mn3 O15 2.101(4) 4_576
Mn3 O6 2.455(4) 4_576
Mn3 C28 2.607(5) 4_576
S1 O18 1.425(4) .
S1 O17 1.437(3) .
S1 C8 1.754(5) .
S1 C5 1.766(5) .
S2 O19 1.420(4) .
S2 O20 1.426(4) .
S2 C19 1.751(5) .
S2 C22 1.759(5) .
S3 O21 1.423(4) .
S3 O22 1.427(5) .
S3 C36 1.760(5) .
S3 C33 1.763(5) .
N1 C45A 1.283(13) .
N1 C45B 1.30(2) .
N1 C48A 1.496(19) .
N1 C48B 1.503(16) .
N1 C47A 1.50(2) .
N1 C47B 1.675(17) .
N2 C50 1.200(11) .
N2 C52 1.382(9) .
N2 C51 1.574(11) .
N3 C54 1.203(12) .
N3 C55 1.442(13) .
N3 C56 1.507(13) .
O1 C29 1.224(6) .
O2 C14 1.257(6) .
O2 Mn1 2.138(3) 2_445
O2 Mn2 2.396(4) 2_445
O3 C15 1.255(6) .
O4 C42 1.241(6) .
O4 Mn1 2.154(4) 2_545
O5 C1 1.251(6) .
O6 C28 1.248(6) .
O6 Mn1 2.253(3) 4_675
O6 Mn3 2.455(4) 4_675
O7 C45A 1.076(12) .
O7 C45B 1.26(2) .
O8 C1 1.253(6) .
O9 C15 1.250(7) .
O10 C14 1.257(7) .
O10 Mn2 2.158(5) 2_445
O11 C43 1.421(12) .
O12 C42 1.254(6) .
O12 Mn3 2.034(3) 2_545
O13 C50 1.172(9) .
O14 C29 1.260(6) .
O15 C28 1.253(6) .
O15 Mn3 2.101(4) 4_675
O16 C44 1.382(14) .
O199 C54 1.363(14) .
C1 C2 1.494(7) .
C2 C7 1.384(7) .
C2 C3 1.393(6) .
C3 C4 1.379(7) .
C4 C5 1.377(7) .
C5 C6 1.383(6) .
C6 C7 1.369(7) .
C8 C13 1.385(7) .
C8 C9 1.392(7) .
C9 C10 1.371(7) .
C10 C11 1.381(7) .
C11 C12 1.388(7) .
C11 C14 1.479(8) .
C12 C13 1.374(7) .
C14 Mn2 2.603(6) 2_445
C15 C16 1.508(7) .
C16 C21 1.372(7) .
C16 C17 1.375(7) .
C17 C18 1.385(7) .
C18 C19 1.381(7) .
C19 C20 1.375(7) .
C20 C21 1.370(7) .
C22 C27 1.372(7) .
C22 C23 1.374(7) .
C23 C24 1.378(7) .
C24 C25 1.372(7) .
C25 C26 1.390(7) .
C25 C28 1.491(7) .
C26 C27 1.369(7) .
C28 Mn3 2.607(5) 4_675
C29 C30 1.486(7) .
C30 C35 1.364(7) .
C30 C31 1.382(7) .
C31 C32 1.365(7) .
C32 C33 1.372(7) .
C33 C34 1.353(8) .
C34 C35 1.380(8) .
C36 C41 1.375(8) .
C36 C37 1.379(7) .
C37 C38 1.385(7) .
C38 C39 1.376(7) .
C39 C40 1.383(7) .
C39 C42 1.512(7) .
C40 C41 1.382(8) .
C43 C44 1.391(15) .
C45A C45B 0.98(2) .
C45A C46A 1.63(2) .
C45A C47B 1.793(19) .
C45B C46B 1.44(2) .
C45B C48A 1.66(3) .
C46A C47B 1.42(2) .
C46B C48A 1.52(2) .
C47A C48B 1.48(2) .
C47A C47B 1.53(2) .
C48A C48B 1.35(2) .
C49 C50 1.585(13) .
C53 C54 1.487(15) .
